data_4506273
loop_
_publ_author_name
'Zhang, Xin'
'Huang, Yuan-Yuan'
'Zhang, Ming-Jian'
'Zhang, Jian'
'Yao, Yuan-Gen'

_publ_section_title
;
 A Series of Ca(II) or Ba(II) Inorganic--Organic Hybrid Frameworks Based
 on Aromatic Polycarboxylate Ligands with the Inorganic M--O--M (M = Ca,
 Ba) Connectivity from 1D to 3D
;
_journal_issue 6
_journal_name_full 'Crystal Growth &amp; Design'
_journal_page_first 3231
_journal_paper_doi 10.1021/cg3003756
_journal_volume 12
_journal_year 2012
_chemical_formula_moiety 'C18 H14 Ba3 O16'
_chemical_formula_sum 'C18 H14 Ba3 O16'
_chemical_formula_weight 898.28
_chemical_name_systematic
; 
 ? 
;
_space_group_IT_number 33
_symmetry_cell_setting orthorhombic
_symmetry_space_group_name_Hall 'P 2c -2n'
_symmetry_space_group_name_H-M 'P n a 21'
_atom_sites_solution_hydrogens geom
_atom_sites_solution_primary direct
_atom_sites_solution_secondary difmap
_audit_creation_method SHELXL-97
_cell_angle_alpha 90.00
_cell_angle_beta 90.00
_cell_angle_gamma 90.00
_cell_formula_units_Z 4
_cell_length_a 13.2308(5)
_cell_length_b 10.2126(6)
_cell_length_c 17.5940(6)
_cell_measurement_reflns_used 1724
_cell_measurement_temperature 293(2)
_cell_measurement_theta_max 35.0046
_cell_measurement_theta_min 2.1313
_cell_volume 2377.32(18)
_computing_structure_refinement 'SHELXL-97 (Sheldrick, 1997)'
_computing_structure_solution 'SHELXS-97 (Sheldrick, 1990)'
_diffrn_ambient_temperature 293(2)
_diffrn_measured_fraction_theta_full 0.714
_diffrn_measured_fraction_theta_max 0.714
_diffrn_measurement_device_type 'multiwire proportional'
_diffrn_measurement_method 'phi and omega scans'
_diffrn_radiation_monochromator graphite
_diffrn_radiation_source 'fine-focus sealed tube'
_diffrn_radiation_type MoK\a
_diffrn_radiation_wavelength 0.71073
_diffrn_reflns_av_R_equivalents 0.0825
_diffrn_reflns_av_sigmaI/netI 0.0816
_diffrn_reflns_limit_h_max 10
_diffrn_reflns_limit_h_min -18
_diffrn_reflns_limit_k_max 11
_diffrn_reflns_limit_k_min -10
_diffrn_reflns_limit_l_max 23
_diffrn_reflns_limit_l_min -8
_diffrn_reflns_number 5145
_diffrn_reflns_theta_full 29.22
_diffrn_reflns_theta_max 29.22
_diffrn_reflns_theta_min 2.52
_diffrn_standards_decay_% none
_diffrn_standards_interval_count 0
_diffrn_standards_interval_time none
_diffrn_standards_number none
_exptl_absorpt_coefficient_mu 4.995
_exptl_absorpt_correction_T_max 1.00000
_exptl_absorpt_correction_T_min 0.25880
_exptl_absorpt_correction_type multi-scan
_exptl_absorpt_process_details crystalclear
_exptl_crystal_colour colorless
_exptl_crystal_density_diffrn 2.510
_exptl_crystal_density_method 'not measured'
_exptl_crystal_description needle
_exptl_crystal_F_000 1672
_exptl_crystal_size_max 0.200
_exptl_crystal_size_mid 0.003
_exptl_crystal_size_min 0.002
_refine_diff_density_max 2.901
_refine_diff_density_min -1.454
_refine_diff_density_rms 0.307
_refine_ls_abs_structure_details 'Flack H D (1983), Acta Cryst. A39, 876-881'
_refine_ls_abs_structure_Flack 0.001
_refine_ls_extinction_coef 0.0022(3)
_refine_ls_extinction_expression Fc^*^=kFc[1+0.001xFc^2^\l^3^/sin(2\q)]^-1/4^
_refine_ls_extinction_method SHELXL
_refine_ls_goodness_of_fit_ref 1.042
_refine_ls_hydrogen_treatment constr
_refine_ls_matrix_type full
_refine_ls_number_parameters 323
_refine_ls_number_reflns 2596
_refine_ls_number_restraints 85
_refine_ls_restrained_S_all 1.028
_refine_ls_R_factor_all 0.0616
_refine_ls_R_factor_gt 0.0558
_refine_ls_shift/su_max 0.000
_refine_ls_shift/su_mean 0.000
_refine_ls_structure_factor_coef Fsqd
_refine_ls_weighting_details 'calc w=1/[\s^2^(Fo^2^)+(0.0932P)^2^+0.0000P] where P=(Fo^2^+2Fc^2^)/3'
_refine_ls_weighting_scheme calc
_refine_ls_wR_factor_gt 0.1520
_refine_ls_wR_factor_ref 0.1592
_reflns_number_gt 2248
_reflns_number_total 3314
_reflns_threshold_expression >2sigma(I)
_cod_data_source_file cg3003756_si_001.cif
_cod_data_source_block Compound-4
_cod_depositor_comments
;
The following automatic conversions were performed:

'_symmetry_cell_setting' value 'Orthorhombic' changed to
'orthorhombic' according to
/home/saulius/struct/CIF-dictionaries/cif_core.dic dictionary named
'cif_core.dic' version 2.4.1 from 2010-06-29.

Automatic conversion script
Id: cif_fix_values 1891 2012-01-12 08:04:46Z andrius 
;
_cod_database_code 4506273

loop_
_symmetry_equiv_pos_as_xyz
'x, y, z'
'-x, -y, z+1/2'
'-x+1/2, y+1/2, z+1/2'
'x+1/2, -y+1/2, z'

loop_
_atom_site_label
_atom_site_type_symbol
_atom_site_fract_x
_atom_site_fract_y
_atom_site_fract_z
_atom_site_U_iso_or_equiv
_atom_site_adp_type
_atom_site_occupancy
_atom_site_symmetry_multiplicity
_atom_site_calc_flag
_atom_site_refinement_flags
Ba1 Ba -1.06223(6) 0.40652(10) -0.23089(10) 0.0158(3) Uani 1 1 d .
Ba2 Ba -0.97598(8) 0.75657(9) -0.37224(5) 0.0125(3) Uani 1 1 d .
Ba3 Ba -1.22730(7) 0.75069(9) -0.54389(5) 0.0127(4) Uani 1 1 d .
C1 C -1.0705(13) 0.371(2) -0.4960(10) 0.017(4) Uani 1 1 d U
C2 C -1.0608(15) 0.2484(19) -0.4607(11) 0.016(5) Uani 1 1 d U
H2A H -1.0500 0.2422 -0.4086 0.019 Uiso 1 1 calc R
C3 C -1.0677(13) 0.135(2) -0.5059(10) 0.015(4) Uani 1 1 d U
C4 C -1.0825(12) 0.144(2) -0.5813(9) 0.013(4) Uani 1 1 d .
H4A H -1.0915 0.0677 -0.6097 0.016 Uiso 1 1 calc R
C5 C -1.0845(15) 0.2640(18) -0.6173(10) 0.012(4) Uani 1 1 d U
C6 C -1.0809(12) 0.377(2) -0.5750(10) 0.012(4) Uani 1 1 d U
H6A H -1.0856 0.4576 -0.5991 0.014 Uiso 1 1 calc R
C7 C -1.0686(12) 0.496(2) -0.4485(11) 0.022(5) Uani 1 1 d .
C8 C -1.0629(14) 0.004(2) -0.4657(12) 0.024(5) Uani 1 1 d U
C9 C -1.0855(17) 0.274(2) -0.7033(10) 0.020(5) Uani 1 1 d .
C10 C -1.3189(8) 0.3695(8) -0.4264(5) 0.011(4) Uani 1 1 d GU
C11 C -1.3217(10) 0.2517(9) -0.4660(4) 0.014(4) Uani 1 1 d GU
H11A H -1.3228 0.2518 -0.5188 0.016 Uiso 1 1 calc R
C12 C -1.3229(8) 0.1338(8) -0.4265(5) 0.010(4) Uani 1 1 d GU
C13 C -1.3212(9) 0.1337(8) -0.3475(5) 0.019(5) Uani 1 1 d G
H13A H -1.3220 0.0548 -0.3211 0.023 Uiso 1 1 calc R
C14 C -1.3184(10) 0.2515(10) -0.3080(4) 0.018(6) Uani 1 1 d G
C15 C -1.3172(9) 0.3694(8) -0.3475(5) 0.019(5) Uani 1 1 d G
H15A H -1.3154 0.4482 -0.3210 0.023 Uiso 1 1 calc R
C16 C -1.3157(10) 0.499(2) -0.4664(9) 0.012(4) Uani 1 1 d U
C17 C -1.3217(13) 0.008(2) -0.4673(10) 0.020(5) Uani 1 1 d .
C18 C -1.3167(12) 0.2495(13) -0.2225(11) 0.010(4) Uani 1 1 d U
O1 O -1.0584(10) 0.4864(15) -0.3769(7) 0.028(4) Uani 1 1 d .
O1W O -1.0658(10) 0.2682(13) -0.0853(8) 0.020(3) Uani 1 1 d .
H1WA H -1.0376 0.3048 -0.0439 0.024 Uiso 1 1 d R
H1WB H -1.0951 0.1888 -0.0820 0.024 Uiso 1 1 d R
O2 O -1.0678(9) 0.6064(13) -0.4839(8) 0.017(3) Uani 1 1 d .
O2W O -1.1785(18) 0.773(2) -0.3373(14) 0.083(8) Uani 1 1 d .
H2WA H -1.2079 0.7100 -0.3091 0.099 Uiso 1 1 d R
H2WB H -1.2154 0.8411 -0.3542 0.099 Uiso 1 1 d R
O3 O -1.0485(11) 0.0072(15) -0.3953(8) 0.028(4) Uani 1 1 d .
O3W O -1.1805(12) 0.6176(14) -0.1763(9) 0.043(4) Uani 1 1 d .
H3WA H -1.1742 0.6973 -0.1976 0.051 Uiso 1 1 d R
H3WB H -1.2243 0.6052 -0.1378 0.051 Uiso 1 1 d R
O4 O -1.0682(10) -0.0979(14) -0.5067(8) 0.022(3) Uani 1 1 d .
O4W O -1.0685(10) 0.1437(17) -0.2632(10) 0.046(5) Uani 1 1 d .
H4WA H -1.0511 0.1147 -0.3096 0.056 Uiso 1 1 d R
H4WB H -1.0881 0.0866 -0.2271 0.056 Uiso 1 1 d R
O5 O -1.1312(9) 0.1822(13) -0.7389(8) 0.030(3) Uani 1 1 d .
O6 O -1.0496(7) 0.3769(12) -0.7333(10) 0.020(3) Uani 1 1 d U
O7 O -1.3204(11) 0.6023(13) -0.4302(7) 0.020(3) Uani 1 1 d U
O8 O -1.3094(11) 0.4977(15) -0.5393(8) 0.032(4) Uani 1 1 d .
O9 O -1.3706(9) 0.1720(14) -0.1860(7) 0.024(3) Uani 1 1 d .
O10 O -1.2524(8) 0.3277(14) -0.1907(7) 0.024(3) Uani 1 1 d U
O11 O -1.3262(11) -0.0982(13) -0.4310(8) 0.022(3) Uani 1 1 d .
O12 O -1.3143(11) 0.0075(15) -0.5390(8) 0.029(3) Uani 1 1 d .

loop_
_atom_site_aniso_label
_atom_site_aniso_U_11
_atom_site_aniso_U_22
_atom_site_aniso_U_33
_atom_site_aniso_U_23
_atom_site_aniso_U_13
_atom_site_aniso_U_12
Ba1 0.0160(5) 0.0122(8) 0.0191(4) 0.0030(5) 0.0008(6) -0.0024(4)
Ba2 0.0171(6) 0.0061(9) 0.0143(6) 0.0009(4) -0.0012(4) -0.0006(4)
Ba3 0.0132(5) 0.0073(9) 0.0176(6) 0.0011(3) -0.0001(4) 0.0012(3)
C1 0.024(7) 0.011(9) 0.016(6) 0.003(6) -0.005(6) -0.005(6)
C2 0.026(8) 0.012(9) 0.010(7) 0.006(5) 0.001(7) 0.005(6)
C3 0.021(7) 0.007(9) 0.018(7) 0.005(6) -0.004(6) 0.003(6)
C4 0.018(8) 0.006(12) 0.016(7) 0.000(7) 0.002(6) -0.010(7)
C5 0.012(7) 0.003(9) 0.023(7) 0.000(6) 0.000(6) 0.003(6)
C6 0.008(6) 0.009(8) 0.018(6) 0.001(6) -0.006(5) 0.003(6)
C7 0.007(7) 0.040(17) 0.019(8) -0.014(9) -0.003(7) -0.002(7)
C8 0.028(7) 0.014(10) 0.031(8) 0.000(7) 0.000(6) 0.005(7)
C9 0.042(12) 0.009(13) 0.008(7) -0.005(7) -0.008(7) 0.019(9)
C10 0.011(6) 0.009(8) 0.014(6) 0.005(6) 0.001(5) -0.002(6)
C11 0.012(7) 0.013(9) 0.016(7) 0.001(5) -0.004(6) -0.004(6)
C12 0.002(6) 0.015(8) 0.013(6) -0.002(6) -0.003(5) 0.000(6)
C13 0.014(8) 0.033(15) 0.010(7) -0.007(7) 0.000(6) 0.003(8)
C14 0.014(9) 0.023(18) 0.017(10) -0.002(6) -0.003(8) -0.001(7)
C15 0.015(8) 0.028(14) 0.015(8) 0.003(7) 0.003(7) -0.019(9)
C16 0.002(5) 0.015(9) 0.018(6) -0.006(6) -0.001(5) 0.007(6)
C17 0.018(8) 0.023(15) 0.019(8) 0.014(8) 0.007(7) -0.011(8)
C18 0.010(6) 0.006(9) 0.015(7) -0.002(5) -0.001(6) 0.004(4)
O1 0.045(9) 0.027(11) 0.011(6) 0.008(6) -0.010(6) -0.014(6)
O1W 0.018(7) 0.022(11) 0.021(7) -0.002(6) -0.003(6) -0.001(5)
O2 0.030(7) 0.005(10) 0.017(6) 0.000(5) -0.006(5) 0.000(5)
O2W 0.054(13) 0.10(2) 0.094(18) 0.065(14) 0.007(14) 0.023(11)
O3 0.046(8) 0.012(11) 0.025(7) 0.007(6) -0.009(6) 0.011(6)
O3W 0.059(10) 0.020(11) 0.049(10) 0.009(7) 0.037(9) 0.006(8)
O4 0.034(8) 0.011(10) 0.022(7) 0.001(5) 0.003(6) 0.007(6)
O4W 0.060(10) 0.027(12) 0.052(10) -0.036(8) 0.022(8) -0.011(8)
O5 0.039(7) 0.030(10) 0.020(6) 0.002(7) -0.003(6) -0.001(6)
O6 0.025(5) 0.014(7) 0.022(5) 0.010(6) 0.004(6) -0.012(4)
O7 0.031(6) 0.005(7) 0.024(5) -0.003(5) 0.005(5) 0.004(5)
O8 0.043(8) 0.028(11) 0.026(7) 0.016(6) -0.006(7) 0.001(7)
O9 0.024(6) 0.034(10) 0.015(5) 0.003(6) -0.006(5) -0.021(6)
O10 0.029(5) 0.017(7) 0.027(6) -0.010(5) -0.007(5) -0.005(5)
O11 0.026(7) 0.012(10) 0.028(7) 0.003(6) 0.007(6) -0.002(6)
O12 0.035(7) 0.029(11) 0.023(6) -0.011(6) 0.008(7) 0.001(7)

loop_
_atom_type_symbol
_atom_type_description
_atom_type_scat_dispersion_real
_atom_type_scat_dispersion_imag
_atom_type_scat_source
C C 0.0033 0.0016 'International Tables Vol C Tables 4.2.6.8 and 6.1.1.4'
H H 0.0000 0.0000 'International Tables Vol C Tables 4.2.6.8 and 6.1.1.4'
Ba Ba -0.3244 2.2819 'International Tables Vol C Tables 4.2.6.8 and 6.1.1.4'
O O 0.0106 0.0060 'International Tables Vol C Tables 4.2.6.8 and 6.1.1.4'

loop_
_geom_angle_atom_site_label_1
_geom_angle_atom_site_label_2
_geom_angle_atom_site_label_3
_geom_angle
C6 C1 C2 118.8(19)
C6 C1 C7 120.9(19)
C2 C1 C7 120.2(17)
C1 C2 C3 118.8(18)
C1 C2 H2A 120.6
C3 C2 H2A 120.6
C4 C3 C2 120.6(19)
C4 C3 C8 122(2)
C2 C3 C8 117.4(17)
C3 C4 C5 121.0(19)
C3 C4 H4A 119.5
C5 C4 H4A 119.5
C6 C5 C4 119.8(18)
C6 C5 C9 118.9(17)
C4 C5 C9 121.2(16)
C5 C6 C1 120.7(19)
C5 C6 H6A 119.7
C1 C6 H6A 119.7
O1 C7 O2 123.2(19)
O1 C7 C1 119(2)
O2 C7 C1 117.8(16)
O3 C8 O4 126(2)
O3 C8 C3 117(2)
O4 C8 C3 117.1(19)
O6 C9 O5 125.5(17)
O6 C9 C5 118.1(18)
O5 C9 C5 116.1(18)
C11 C10 C15 120.0
C11 C10 C16 122.0(8)
C15 C10 C16 118.0(8)
C10 C11 C12 120.0
C10 C11 H11A 120.0
C12 C11 H11A 120.0
C13 C12 C11 120.0
C13 C12 C17 119.1(9)
C11 C12 C17 120.9(9)
C12 C13 C14 120.0
C12 C13 H13A 120.0
C14 C13 H13A 120.0
C15 C14 C13 120.0
C15 C14 C18 120.7(7)
C13 C14 C18 119.3(7)
C14 C15 C10 120.0
C14 C15 H15A 120.0
C10 C15 H15A 120.0
O7 C16 O8 121.9(18)
O7 C16 C10 120.7(14)
O8 C16 C10 117.4(16)
O11 C17 O12 120(2)
O11 C17 C12 120.3(15)
O12 C17 C12 119.3(17)
O9 C18 O10 123.2(18)
O9 C18 C14 121.0(14)
O10 C18 C14 115.6(14)
H1WA O1W H1WB 120.0
H2WA O2W H2WB 120.0
H3WA O3W H3WB 120.0
H4WA O4W H4WB 120.0

loop_
_geom_bond_atom_site_label_1
_geom_bond_atom_site_label_2
_geom_bond_distance
C1 C6 1.40(2)
C1 C2 1.41(3)
C1 C7 1.52(3)
C2 C3 1.41(3)
C2 H2A 0.9300
C3 C4 1.34(2)
C3 C8 1.51(3)
C4 C5 1.38(3)
C4 H4A 0.9300
C5 C6 1.37(2)
C5 C9 1.52(2)
C6 H6A 0.9300
C7 O1 1.27(2)
C7 O2 1.29(3)
C8 O3 1.25(3)
C8 O4 1.27(3)
C9 O6 1.26(2)
C9 O5 1.28(2)
C10 C11 1.3900
C10 C15 1.3900
C10 C16 1.50(2)
C11 C12 1.3900
C11 H11A 0.9300
C12 C13 1.3900
C12 C17 1.47(2)
C13 C14 1.3900
C13 H13A 0.9300
C14 C15 1.3900
C14 C18 1.50(2)
C15 H15A 0.9300
C16 O7 1.23(2)
C16 O8 1.28(2)
C17 O11 1.26(2)
C17 O12 1.27(2)
C18 O9 1.243(19)
C18 O10 1.29(2)
O1W H1WA 0.9000
O1W H1WB 0.9001
O2W H2WA 0.8999
O2W H2WB 0.9001
O3W H3WA 0.8999
O3W H3WB 0.9000
O4W H4WA 0.9000
O4W H4WB 0.9001
